data_8100923
loop_
_publ_author_name
'Blachnik, Roger'
'Fehlker, Andreas'

_publ_section_title
;
Crystal structure of tetrakis-dibutylammonium hexathiodigermanate
(IV), [(C~4~H~9~)~2~NH~2~]~4~[Ge~2~S~6~]
;
_journal_issue 2
_journal_name_full 'Zeitschrift f\"ur Kristallographie - New Crystal Structures'
_journal_page_first 215
_journal_page_last 220
_journal_volume 216
_journal_year 2001
_chemical_formula_structural '[(C4H9)2NH2]4[Ge2S6]'
_chemical_formula_sum 'C32 H80 Ge2 N4 S6'
_chemical_formula_weight 858.54
_space_group_IT_number 2
_symmetry_cell_setting triclinic
_symmetry_space_group_name_Hall '-P 1'
_symmetry_space_group_name_H-M 'P -1'
_cell_angle_alpha 67.09(3)
_cell_angle_beta 86.46(3)
_cell_angle_gamma 79.98(3)
_cell_formula_units_Z 2
_cell_length_a 10.673(2)
_cell_length_b 14.282(3)
_cell_length_c 17.642(4)
_cell_measurement_temperature 293(2)
_cell_volume 2439.3(8)
_diffrn_ambient_temperature 293(2)
_exptl_crystal_density_diffrn 1.169
_cod_database_code 8100923
_diffrn_plate_number 235
_diffrn_plate_measurement_time 14min
_diffrn_delta_phi 0.8
_diffrn_phi_max 188

loop_
_symmetry_equiv_pos_as_xyz
'x, y, z'
'-x, -y, -z'

loop_
_atom_site_label
_atom_site_type_symbol
_atom_site_fract_x
_atom_site_fract_y
_atom_site_fract_z
_atom_site_U_iso_or_equiv
_atom_site_adp_type
_atom_site_occupancy
_atom_site_symmetry_multiplicity
_atom_site_Wyckoff_symbol
_atom_site_calc_flag
_atom_site_refinement_flags
_atom_site_disorder_assembly
_atom_site_disorder_group
Ge1 Ge 0.92102(8) 0.57384(7) 0.42158(6) 0.0682(3) Uani 1 2 i d . . .
Ge2 Ge 0.57693(8) 0.91843(7) 0.07674(6) 0.0684(3) Uani 1 2 i d . . .
S3 S 0.7680(2) 0.92837(19) 0.10483(16) 0.0847(8) Uani 1 2 i d . . .
S4 S 1.0021(2) 0.40243(18) 0.47067(15) 0.0801(7) Uani 1 2 i d . . .
S5 S 0.7144(2) 0.6013(2) 0.41806(16) 0.0873(8) Uani 1 2 i d . . .
S6 S 1.0053(2) 0.6606(2) 0.30599(15) 0.0840(8) Uani 1 2 i d . . .
S7 S 0.5045(2) 0.78447(19) 0.16558(16) 0.0868(8) Uani 1 2 i d . . .
S8 S 0.4398(2) 1.06852(18) 0.05479(15) 0.0778(7) Uani 1 2 i d . . .
N1 N 0.7859(8) 0.6396(6) 0.1936(6) 0.090(2) Uani 1 2 i d . . .
H1A H 0.7155 0.6875 0.1847 0.108 Uiso 1 2 i calc R . .
H1B H 0.8345 0.6471 0.2301 0.108 Uiso 1 2 i calc R . .
C11 C 0.7462(12) 0.5355(8) 0.2326(7) 0.107(4) Uani 1 2 i d . . .
H11A H 0.7047 0.5297 0.2844 0.129 Uiso 1 2 i calc R . .
H11B H 0.6841 0.5304 0.1971 0.129 Uiso 1 2 i calc R . .
C12 C 0.8529(15) 0.4471(9) 0.2485(8) 0.138(5) Uani 1 2 i d . . .
H12A H 0.9184 0.4521 0.2819 0.165 Uiso 1 2 i calc R . .
H12B H 0.8905 0.4470 0.1970 0.165 Uiso 1 2 i calc R . .
C13 C 0.795(2) 0.3481(13) 0.2944(12) 0.243(11) Uani 1 2 i d D . .
H13A H 0.7685 0.3434 0.3491 0.292 Uiso 1 2 i calc R . .
H13B H 0.7222 0.3476 0.2645 0.292 Uiso 1 2 i calc R . .
C14 C 0.900(3) 0.2593(16) 0.2991(19) 0.39(2) Uani 1 2 i d D . .
H14A H 0.8691 0.1953 0.3267 0.589 Uiso 1 2 i calc R . .
H14B H 0.9714 0.2607 0.3290 0.589 Uiso 1 2 i calc R . .
H14C H 0.9263 0.2657 0.2444 0.589 Uiso 1 2 i calc R . .
C15 C 0.8555(11) 0.6617(9) 0.1166(8) 0.109(4) Uani 1 2 i d . . .
H15A H 0.9348 0.6137 0.1262 0.131 Uiso 1 2 i calc R . .
H15B H 0.8760 0.7307 0.0982 0.131 Uiso 1 2 i calc R . .
C16 C 0.7808(14) 0.6539(10) 0.0492(8) 0.127(4) Uani 1 2 i d . . .
H16A H 0.7630 0.5845 0.0650 0.152 Uiso 1 2 i calc R . .
H16B H 0.7008 0.7012 0.0385 0.152 Uiso 1 2 i calc R . .
C17 C 0.864(2) 0.6816(15) -0.0255(12) 0.203(9) Uani 1 2 i d D . .
H17A H 0.8729 0.7535 -0.0436 0.243 Uiso 1 2 i calc R . .
H17B H 0.9478 0.6405 -0.0109 0.243 Uiso 1 2 i calc R . .
C18 C 0.811(4) 0.664(3) -0.0952(15) 0.39(2) Uani 1 2 i d D . .
H18A H 0.8670 0.6830 -0.1415 0.591 Uiso 1 2 i calc R . .
H18B H 0.7285 0.7057 -0.1106 0.591 Uiso 1 2 i calc R . .
H18C H 0.8036 0.5928 -0.0780 0.591 Uiso 1 2 i calc R . .
N2 N 0.7139(8) 0.8520(7) 0.3045(6) 0.107(3) Uani 1 2 i d . . .
H2A H 0.7347 0.8661 0.2514 0.128 Uiso 1 2 i calc R . .
H2B H 0.7152 0.7836 0.3295 0.128 Uiso 1 2 i calc R . .
C21 C 0.5831(12) 0.9059(11) 0.3085(9) 0.128(4) Uani 1 2 i d . . .
H21A H 0.5583 0.8845 0.3658 0.153 Uiso 1 2 i calc R . .
H21B H 0.5259 0.8830 0.2812 0.153 Uiso 1 2 i calc R . .
C22 C 0.5639(15) 1.0214(12) 0.2712(11) 0.156(6) Uani 1 2 i d . . .
H22A H 0.5830 1.0451 0.2129 0.187 Uiso 1 2 i calc R . .
H22B H 0.6204 1.0465 0.2973 0.187 Uiso 1 2 i calc R . .
C23 C 0.423(2) 1.0632(18) 0.2840(19) 0.288(15) Uani 1 2 i d D . .
H23A H 0.3687 1.0513 0.2479 0.346 Uiso 1 2 i calc R . .
H23B H 0.3989 1.0266 0.3403 0.346 Uiso 1 2 i calc R . .
C24 C 0.406(3) 1.178(2) 0.266(3) 0.43(3) Uani 1 2 i d D . .
H24A H 0.3180 1.2036 0.2705 0.649 Uiso 1 2 i calc R . .
H24B H 0.4344 1.2139 0.2108 0.649 Uiso 1 2 i calc R . .
H24C H 0.4555 1.1893 0.3042 0.649 Uiso 1 2 i calc R . .
C25 C 0.8120(12) 0.8821(11) 0.3443(10) 0.131(5) Uani 1 2 i d . . .
H25A H 0.8937 0.8410 0.3423 0.157 Uiso 1 2 i calc R . .
H25B H 0.8189 0.9537 0.3123 0.157 Uiso 1 2 i calc R . .
C26 C 0.7858(15) 0.8697(11) 0.4303(9) 0.140(5) Uani 1 2 i d . . .
H26A H 0.7792 0.7983 0.4632 0.168 Uiso 1 2 i calc R . .
H26B H 0.7052 0.9116 0.4331 0.168 Uiso 1 2 i calc R . .
C27 C 0.8899(19) 0.9010(16) 0.4645(14) 0.218(10) Uani 1 2 i d . . .
H27A H 0.9695 0.8573 0.4625 0.261 Uiso 1 2 i calc R . .
H27B H 0.8985 0.9713 0.4292 0.261 Uiso 1 2 i calc R . .
C28 C 0.870(3) 0.895(2) 0.5489(19) 0.35(2) Uani 1 2 i d . . .
H28A H 0.9413 0.9145 0.5664 0.524 Uiso 1 2 i calc R . .
H28B H 0.8615 0.8258 0.5846 0.524 Uiso 1 2 i calc R . .
H28C H 0.7938 0.9409 0.5512 0.524 Uiso 1 2 i calc R . .
N3 N 0.2350(8) 0.8667(7) 0.0628(6) 0.108(3) Uani 1 2 i d D . .
H3A H 0.3101 0.8465 0.0897 0.130 Uiso 1 2 i calc R . .
H3B H 0.2364 0.9272 0.0202 0.130 Uiso 1 2 i calc R . .
C31 C 0.1293(14) 0.8734(16) 0.1176(13) 0.207(10) Uani 1 2 i d . . .
H31A H 0.0495 0.8747 0.0935 0.248 Uiso 1 2 i calc R . .
H31B H 0.1414 0.8153 0.1701 0.248 Uiso 1 2 i calc R . .
C32 C 0.130(2) 0.9673(16) 0.1278(15) 0.222(11) Uani 1 2 i d D . .
H32A H 0.0653 1.0207 0.0931 0.266 Uiso 1 2 i calc R . .
H32B H 0.2122 0.9893 0.1122 0.266 Uiso 1 2 i calc R . .
C33 C 0.104(4) 0.9486(17) 0.2174(14) 0.525(18) Uani 1 2 i d D . .
H33A H 0.1767 0.9051 0.2509 0.630 Uiso 1 2 i calc R . .
H33B H 0.0308 0.9137 0.2357 0.630 Uiso 1 2 i calc R . .
C34 C 0.078(3) 1.052(2) 0.2270(17) 0.317(19) Uani 1 2 i d D . .
H34A H 0.0603 1.0413 0.2835 0.475 Uiso 1 2 i calc R . .
H34B H 0.0064 1.0952 0.1934 0.475 Uiso 1 2 i calc R . .
H34C H 0.1516 1.0858 0.2099 0.475 Uiso 1 2 i calc R . .
C35 C 0.206(3) 0.7874(16) 0.0351(18) 0.29(2) Uani 1 2 i d D . .
H35A H 0.1346 0.8179 -0.0033 0.346 Uiso 1 2 i calc R . .
H35B H 0.1779 0.7323 0.0824 0.346 Uiso 1 2 i calc R . .
C36 C 0.313(2) 0.741(3) -0.005(2) 0.293(18) Uani 1 2 i d D . .
H36A H 0.3444 0.7974 -0.0497 0.351 Uiso 1 2 i calc R . .
H36B H 0.3817 0.7078 0.0347 0.351 Uiso 1 2 i calc R . .
C37 C 0.292(3) 0.664(3) -0.041(3) 0.33(2) Uani 1 2 i d D . .
H37A H 0.2344 0.6957 -0.0875 0.390 Uiso 1 2 i calc R . .
H37B H 0.2598 0.6057 0.0003 0.390 Uiso 1 2 i calc R . .
C38 C 0.427(4) 0.633(4) -0.067(4) 0.52(4) Uani 1 2 i d D . .
H38A H 0.4299 0.5757 -0.0823 0.776 Uiso 1 2 i calc R . .
H38B H 0.4848 0.6144 -0.0213 0.776 Uiso 1 2 i calc R . .
H38C H 0.4521 0.6903 -0.1123 0.776 Uiso 1 2 i calc R . .
N4 N 0.2796(8) 0.5824(9) 0.3991(6) 0.130(4) Uani 1 2 i d D . .
H4A H 0.2734 0.5398 0.4520 0.156 Uiso 1 2 i calc R . .
H4B H 0.2108 0.5839 0.3714 0.156 Uiso 1 2 i calc R . .
C41 C 0.2889(18) 0.6889(11) 0.3932(10) 0.269(16) Uani 1 2 i d D . .
H41A H 0.2037 0.7285 0.3853 0.323 Uiso 1 2 i calc R . .
H41B H 0.3373 0.7214 0.3445 0.323 Uiso 1 2 i calc R . .
C42 C 0.3486(15) 0.6961(13) 0.4656(10) 0.177(7) Uani 1 2 i d D . .
H42A H 0.4398 0.6752 0.4636 0.212 Uiso 1 2 i calc R . .
H42B H 0.3180 0.6469 0.5156 0.212 Uiso 1 2 i calc R . .
C43 C 0.324(2) 0.8032(14) 0.4719(15) 0.236(11) Uani 1 2 i d D . .
H43A H 0.3332 0.8554 0.4175 0.283 Uiso 1 2 i calc R . .
H43B H 0.2369 0.8161 0.4889 0.283 Uiso 1 2 i calc R . .
C44 C 0.410(3) 0.816(2) 0.530(2) 0.342(19) Uani 1 2 i d . . .
H44A H 0.3886 0.8843 0.5300 0.513 Uiso 1 2 i calc R . .
H44B H 0.4972 0.8053 0.5136 0.513 Uiso 1 2 i calc R . .
H44C H 0.4003 0.7665 0.5850 0.513 Uiso 1 2 i calc R . .
C45 C 0.3972(12) 0.5472(16) 0.3623(11) 0.54(5) Uani 1 2 i d D . .
H45A H 0.4702 0.5249 0.3989 0.648 Uiso 1 2 i calc R . .
H45B H 0.4163 0.5982 0.3095 0.648 Uiso 1 2 i calc R . .
C46 C 0.346(3) 0.4562(17) 0.3545(13) 0.35(2) Uani 1 2 i d D . .
H46A H 0.4088 0.3938 0.3728 0.416 Uiso 1 2 i calc R . .
H46B H 0.2683 0.4430 0.3854 0.416 Uiso 1 2 i calc R . .
C47 C 0.322(3) 0.498(2) 0.2608(16) 0.40(2) Uani 1 2 i d D . .
H47A H 0.2415 0.5443 0.2456 0.477 Uiso 1 2 i calc R . .
H47B H 0.3898 0.5334 0.2302 0.477 Uiso 1 2 i calc R . .
C48 C 0.319(5) 0.401(3) 0.246(3) 0.66(6) Uani 1 2 i d D . .
H48A H 0.2852 0.4189 0.1917 0.997 Uiso 1 2 i calc R . .
H48B H 0.2669 0.3584 0.2861 0.997 Uiso 1 2 i calc R . .
H48C H 0.4042 0.3633 0.2494 0.997 Uiso 1 2 i calc R . .

loop_
_atom_site_aniso_label
_atom_site_aniso_U_11
_atom_site_aniso_U_22
_atom_site_aniso_U_33
_atom_site_aniso_U_23
_atom_site_aniso_U_13
_atom_site_aniso_U_12
Ge1 0.0420(5) 0.0781(6) 0.0531(6) 0.0084(5) -0.0094(4) -0.0059(4)
Ge2 0.0467(5) 0.0738(6) 0.0571(6) 0.0082(4) -0.0151(5) -0.0133(4)
S3 0.0519(13) 0.0986(18) 0.0702(16) 0.0100(13) -0.0192(12) -0.0212(13)
S4 0.0691(14) 0.0779(15) 0.0678(16) -0.0020(12) -0.0151(13) -0.0031(12)
S5 0.0443(12) 0.1070(19) 0.0709(17) 0.0072(14) -0.0077(12) -0.0066(12)
S6 0.0541(13) 0.1005(18) 0.0601(15) 0.0120(13) -0.0092(12) -0.0158(13)
S7 0.0574(13) 0.0822(16) 0.0788(17) 0.0183(13) -0.0111(13) -0.0173(12)
S8 0.0677(14) 0.0803(16) 0.0649(15) -0.0071(12) -0.0135(13) -0.0043(12)
N1 0.081(5) 0.088(6) 0.087(7) -0.021(5) -0.025(5) 0.001(5)
C11 0.132(10) 0.097(8) 0.084(8) -0.018(7) 0.010(7) -0.037(8)
C12 0.197(15) 0.084(8) 0.097(10) -0.009(7) 0.014(10) 0.002(9)
C13 0.39(4) 0.108(12) 0.157(17) 0.008(12) 0.08(2) -0.032(18)
C14 0.57(6) 0.128(18) 0.36(4) -0.02(2) 0.23(4) 0.01(3)
C15 0.103(8) 0.108(9) 0.094(9) -0.015(7) 0.013(8) -0.021(7)
C16 0.155(12) 0.125(10) 0.086(9) -0.026(8) 0.005(10) -0.022(9)
C17 0.28(2) 0.209(19) 0.119(15) -0.038(14) 0.025(17) -0.109(19)
C18 0.61(7) 0.43(5) 0.22(3) -0.14(3) 0.06(4) -0.26(5)
N2 0.084(6) 0.128(8) 0.078(6) -0.006(6) 0.000(5) -0.021(6)
C21 0.111(10) 0.147(12) 0.116(11) -0.044(10) 0.000(9) -0.012(9)
C22 0.143(13) 0.140(13) 0.178(16) -0.069(13) -0.045(12) 0.032(10)
C23 0.18(2) 0.22(2) 0.40(4) -0.11(3) -0.07(2) 0.112(19)
C24 0.28(4) 0.33(4) 0.72(9) -0.29(6) -0.09(4) 0.14(3)
C25 0.094(9) 0.147(12) 0.145(14) -0.047(11) -0.002(9) -0.021(8)
C26 0.174(14) 0.120(11) 0.120(12) -0.046(10) -0.057(11) 0.011(10)
C27 0.22(2) 0.22(2) 0.24(2) -0.11(2) -0.115(19) 0.003(16)
C28 0.48(5) 0.31(3) 0.31(4) -0.20(3) -0.18(4) 0.04(3)
N3 0.068(5) 0.100(6) 0.109(7) 0.021(5) -0.020(5) -0.035(5)
C31 0.088(10) 0.191(19) 0.23(2) 0.049(16) 0.040(12) -0.049(12)
C32 0.23(2) 0.20(2) 0.26(3) -0.10(2) 0.09(2) -0.119(19)
C33 0.84(6) 0.63(4) 0.31(5) -0.22(5) 0.13(5) -0.571
C34 0.34(4) 0.29(3) 0.41(5) -0.21(3) 0.18(3) -0.15(3)
C35 0.22(3) 0.14(2) 0.41(5) 0.02(2) -0.12(3) -0.06(2)
C36 0.28(4) 0.27(3) 0.37(4) -0.14(3) -0.10(4) -0.08(3)
C37 0.31(4) 0.32(4) 0.45(5) -0.23(4) -0.02(4) -0.11(4)
C38 0.49(8) 0.41(6) 0.76(12) -0.33(7) 0.02(9) -0.11(7)
N4 0.064(6) 0.177(10) 0.091(7) 0.018(7) -0.009(5) -0.034(6)
C41 0.21(2) 0.35(3) 0.134(16) 0.085(18) -0.099(16) -0.16(2)
C42 0.136(13) 0.131(13) 0.23(2) -0.039(14) 0.045(14) -0.025(11)
C43 0.27(3) 0.19(2) 0.22(3) -0.033(19) -0.04(2) -0.10(2)
C44 0.36(4) 0.38(4) 0.34(5) -0.19(4) 0.13(4) -0.14(4)
C45 0.052(9) 0.90(10) 0.20(3) 0.29(4) -0.016(13) -0.08(2)
C46 0.28(4) 0.30(4) 0.25(3) 0.05(3) 0.16(3) 0.08(3)
C47 0.23(3) 0.37(5) 0.45(7) -0.07(5) 0.01(5) 0.10(3)
C48 0.69(10) 0.76(11) 0.84(12) -0.70(11) -0.18(8) 0.12(8)

loop_
_geom_bond_atom_site_label_1
_geom_bond_atom_site_label_2
_geom_bond_distance
_geom_bond_site_symmetry_2
_geom_bond_publ_flag
Ge1 S6 2.167(3) . ?
Ge1 S5 2.173(2) . ?
Ge1 S4 2.279(3) 2_766 ?
Ge1 S4 2.280(3) . ?
Ge2 S3 2.169(2) . ?
Ge2 S7 2.178(3) . ?
Ge2 S8 2.270(3) 2_675 ?
Ge2 S8 2.284(3) . ?
S4 Ge1 2.279(3) 2_766 ?
S8 Ge2 2.270(3) 2_675 ?
N1 C15 1.456(13) . ?
N1 C11 1.500(12) . ?
C11 C12 1.494(16) . ?
C12 C13 1.544(19) . ?
C13 C14 1.518(10) . ?
C15 C16 1.522(14) . ?
C16 C17 1.50(2) . ?
C17 C18 1.506(10) . ?
N2 C21 1.485(15) . ?
N2 C25 1.502(13) . ?
C21 C22 1.500(17) . ?
C22 C23 1.55(2) . ?
C23 C24 1.524(10) . ?
C25 C26 1.471(18) . ?
C26 C27 1.506(18) . ?
C27 C28 1.46(3) . ?
N3 C31 1.46(2) . ?
N3 C35 1.481(10) . ?
C31 C32 1.42(2) . ?
C32 C33 1.514(10) . ?
C33 C34 1.533(10) . ?
C35 C36 1.510(10) . ?
C36 C37 1.51(3) . ?
C37 C38 1.528(10) . ?
N4 C45 1.477(9) . ?
N4 C41 1.504(9) . ?
C41 C42 1.507(9) . ?
C42 C43 1.553(10) . ?
C43 C44 1.51(3) . ?
C45 C46 1.548(10) . ?
C46 C47 1.546(10) . ?
C47 C48 1.516(10) . ?
